data_2229206
loop_
_publ_author_name
'Chantrapromma, Suchada'
'Chanawanno, Kullapa'
'Fun, Hoong-Kun'

_publ_section_title
;
 2-[(<i>E</i>)-2-(4-Ethoxyphenyl)ethenyl]-1-methylpyridinium
 4-chlorobenzenesulfonate monohydrate
;
_journal_coeditor_code RZ2539
_journal_issue 2
_journal_name_full 'Acta Crystallographica Section E'
_journal_page_first o515
_journal_page_last o516
_journal_paper_doi 10.1107/S1600536810053572
_journal_volume 67
_journal_year 2011
_chemical_formula_iupac 'C16 H18 N O +, C6 H4 Cl O3 S -, H2 O'
_chemical_formula_moiety 'C16 H18 N O +, C6 H4 Cl O3 S -, H2 O'
_chemical_formula_sum 'C22 H24 Cl N O5 S'
_chemical_formula_weight 449.94
_chemical_melting_point_gt 458
_chemical_melting_point_lt 459
_chemical_name_systematic
;
2-[(<i>E</i>)-2-(4-Ethoxyphenyl)ethenyl]-1-methylpyridinium
4-chlorobenzenesulfonate monohydrate
;
_space_group_IT_number 14
_symmetry_cell_setting monoclinic
_symmetry_space_group_name_Hall '-P 2ybc'
_symmetry_space_group_name_H-M 'P 1 21/c 1'
_atom_sites_solution_hydrogens geom
_atom_sites_solution_primary direct
_atom_sites_solution_secondary difmap
_audit_creation_method SHELXL-97
_cell_angle_alpha 90.00
_cell_angle_beta 104.7840(10)
_cell_angle_gamma 90.00
_cell_formula_units_Z 4
_cell_length_a 9.7568(5)
_cell_length_b 6.5284(3)
_cell_length_c 34.6568(15)
_cell_measurement_reflns_used 7670
_cell_measurement_temperature 100
_cell_measurement_theta_max 32.50
_cell_measurement_theta_min 2.73
_cell_volume 2134.43(17)
_computing_cell_refinement 'SAINT (Bruker, 2009)'
_computing_data_collection 'APEX2 (Bruker, 2009)'
_computing_data_reduction 'SAINT (Bruker, 2009)'
_computing_molecular_graphics 'SHELXTL (Sheldrick, 2008)'
_computing_publication_material
;
SHELXTL (Sheldrick, 2008) and PLATON (Spek, 2009)
;
_computing_structure_refinement 'SHELXTL (Sheldrick, 2008)'
_computing_structure_solution 'SHELXTL (Sheldrick, 2008)'
_diffrn_ambient_temperature 100
_diffrn_measured_fraction_theta_full 0.994
_diffrn_measured_fraction_theta_max 0.994
_diffrn_measurement_device_type 'Bruker APEX DUO CCD area-detector'
_diffrn_measurement_method '\f and \w'
_diffrn_radiation_monochromator graphite
_diffrn_radiation_source 'sealed tube'
_diffrn_radiation_type MoK\a
_diffrn_radiation_wavelength 0.71073
_diffrn_reflns_av_R_equivalents 0.0361
_diffrn_reflns_av_sigmaI/netI 0.0327
_diffrn_reflns_limit_h_max 14
_diffrn_reflns_limit_h_min -14
_diffrn_reflns_limit_k_max 9
_diffrn_reflns_limit_k_min -9
_diffrn_reflns_limit_l_max 52
_diffrn_reflns_limit_l_min -52
_diffrn_reflns_number 30082
_diffrn_reflns_theta_full 32.50
_diffrn_reflns_theta_max 32.50
_diffrn_reflns_theta_min 2.73
_diffrn_standards_number 0
_exptl_absorpt_coefficient_mu 0.311
_exptl_absorpt_correction_T_max 0.9619
_exptl_absorpt_correction_T_min 0.8727
_exptl_absorpt_correction_type multi-scan
_exptl_absorpt_process_details '(SADABS; Bruker, 2009)'
_exptl_crystal_colour Yellow
_exptl_crystal_density_diffrn 1.400
_exptl_crystal_density_method 'not measured'
_exptl_crystal_description Block
_exptl_crystal_F_000 944
_exptl_crystal_size_max 0.45
_exptl_crystal_size_mid 0.32
_exptl_crystal_size_min 0.13
_refine_diff_density_max 0.535
_refine_diff_density_min -0.600
_refine_ls_extinction_method none
_refine_ls_goodness_of_fit_ref 1.113
_refine_ls_hydrogen_treatment constr
_refine_ls_matrix_type full
_refine_ls_number_parameters 273
_refine_ls_number_reflns 7670
_refine_ls_number_restraints 0
_refine_ls_restrained_S_all 1.113
_refine_ls_R_factor_all 0.0510
_refine_ls_R_factor_gt 0.0395
_refine_ls_shift/su_max 0.001
_refine_ls_shift/su_mean 0.001
_refine_ls_structure_factor_coef Fsqd
_refine_ls_weighting_details 'calc w=1/[\s^2^(Fo^2^)+(0.0825P)^2^+0.5425P] where P=(Fo^2^+2Fc^2^)/3'
_refine_ls_weighting_scheme calc
_refine_ls_wR_factor_gt 0.1164
_refine_ls_wR_factor_ref 0.1413
_reflns_number_gt 6483
_reflns_number_total 7670
_reflns_threshold_expression I>2\s(I)
_cod_data_source_file rz2539.cif
_cod_data_source_block I
_cod_original_sg_symbol_H-M 'P 21/c'
_cod_database_code 2229206
_cod_database_fobs_code 2229206

loop_
_symmetry_equiv_pos_as_xyz
'x, y, z'
'-x, y+1/2, -z+1/2'
'-x, -y, -z'
'x, -y-1/2, z-1/2'

loop_
_atom_site_type_symbol
_atom_site_label
_atom_site_fract_x
_atom_site_fract_y
_atom_site_fract_z
_atom_site_U_iso_or_equiv
_atom_site_adp_type
_atom_site_calc_flag
_atom_site_refinement_flags
_atom_site_occupancy
_atom_site_disorder_assembly
_atom_site_disorder_group
Cl Cl1 0.61088(4) 1.16478(6) 0.733973(10) 0.02817(10) Uani d . 1 . .
S S1 0.57932(3) 0.55765(5) 0.591654(9) 0.01591(8) Uani d . 1 . .
O O1 0.90170(9) -0.18011(14) 0.30285(3) 0.01455(17) Uani d . 1 . .
O O2 0.44294(10) 0.45645(16) 0.58702(3) 0.02007(19) Uani d . 1 . .
O O3 0.69824(11) 0.41862(18) 0.60401(3) 0.0256(2) Uani d . 1 . .
O O4 0.58242(13) 0.68270(18) 0.55696(3) 0.0281(2) Uani d . 1 . .
N N1 1.05293(11) 0.97676(16) 0.44598(3) 0.01308(18) Uani d . 1 . .
C C1 1.03405(14) 1.15606(19) 0.46387(3) 0.0154(2) Uani d . 1 . .
H H1A 1.1125 1.2364 0.4755 0.018 Uiso calc R 1 . .
C C2 0.90154(14) 1.2210(2) 0.46519(3) 0.0167(2) Uani d . 1 . .
H H2A 0.8895 1.3445 0.4773 0.020 Uiso calc R 1 . .
C C3 0.78515(14) 1.0976(2) 0.44795(4) 0.0172(2) Uani d . 1 . .
H H3A 0.6943 1.1377 0.4486 0.021 Uiso calc R 1 . .
C C4 0.80564(13) 0.9157(2) 0.42988(4) 0.0156(2) Uani d . 1 . .
H H4A 0.7280 0.8333 0.4186 0.019 Uiso calc R 1 . .
C C5 0.94160(12) 0.85327(18) 0.42827(3) 0.0125(2) Uani d . 1 . .
C C6 0.96936(13) 0.66430(18) 0.40911(3) 0.0135(2) Uani d . 1 . .
H H6A 1.0627 0.6205 0.4132 0.016 Uiso calc R 1 . .
C C7 0.86537(13) 0.55033(19) 0.38569(3) 0.0141(2) Uani d . 1 . .
H H7A 0.7730 0.5972 0.3823 0.017 Uiso calc R 1 . .
C C8 0.88342(12) 0.36117(18) 0.36522(3) 0.01223(19) Uani d . 1 . .
C C9 0.76163(12) 0.2621(2) 0.34228(3) 0.0150(2) Uani d . 1 . .
H H9A 0.6729 0.3189 0.3406 0.018 Uiso calc R 1 . .
C C10 0.77130(12) 0.0822(2) 0.32213(4) 0.0148(2) Uani d . 1 . .
H H10A 0.6894 0.0186 0.3073 0.018 Uiso calc R 1 . .
C C11 0.90392(12) -0.00427(18) 0.32398(3) 0.01176(19) Uani d . 1 . .
C C12 1.02673(12) 0.09169(19) 0.34644(3) 0.0131(2) Uani d . 1 . .
H H12A 1.1153 0.0351 0.3478 0.016 Uiso calc R 1 . .
C C13 1.01532(12) 0.27234(19) 0.36666(3) 0.0131(2) Uani d . 1 . .
H H13A 1.0973 0.3357 0.3815 0.016 Uiso calc R 1 . .
C C14 1.03411(12) -0.28231(19) 0.30496(3) 0.0143(2) Uani d . 1 . .
H H14A 1.0752 -0.3321 0.3318 0.017 Uiso calc R 1 . .
H H14B 1.1008 -0.1893 0.2977 0.017 Uiso calc R 1 . .
C C15 1.00046(14) -0.4587(2) 0.27591(4) 0.0183(2) Uani d . 1 . .
H H15A 1.0860 -0.5317 0.2761 0.028 Uiso calc R 1 . .
H H15B 0.9593 -0.4071 0.2496 0.028 Uiso calc R 1 . .
H H15C 0.9347 -0.5495 0.2836 0.028 Uiso calc R 1 . .
C C16 1.20000(13) 0.9193(2) 0.44648(4) 0.0182(2) Uani d . 1 . .
H H16A 1.2635 1.0262 0.4590 0.027 Uiso calc R 1 . .
H H16B 1.2073 0.9000 0.4196 0.027 Uiso calc R 1 . .
H H16C 1.2247 0.7942 0.4612 0.027 Uiso calc R 1 . .
C C17 0.59473(12) 0.7331(2) 0.63174(3) 0.0141(2) Uani d . 1 . .
C C18 0.63847(13) 0.6617(2) 0.67086(4) 0.0172(2) Uani d . 1 . .
H H18A 0.6637 0.5250 0.6757 0.021 Uiso calc R 1 . .
C C19 0.64444(13) 0.7944(2) 0.70261(4) 0.0186(2) Uani d . 1 . .
H H19A 0.6739 0.7480 0.7288 0.022 Uiso calc R 1 . .
C C20 0.60549(13) 0.9978(2) 0.69447(4) 0.0178(2) Uani d . 1 . .
C C21 0.56337(14) 1.0721(2) 0.65572(4) 0.0183(2) Uani d . 1 . .
H H21A 0.5385 1.2090 0.6509 0.022 Uiso calc R 1 . .
C C22 0.55904(13) 0.9387(2) 0.62424(4) 0.0168(2) Uani d . 1 . .
H H22A 0.5323 0.9865 0.5981 0.020 Uiso calc R 1 . .
O O1W 0.28876(11) 0.44954(18) 0.50268(3) 0.0249(2) Uani d . 1 . .
H H1W1 0.3425 0.3848 0.4886 0.037 Uiso d R 1 . .
H H2W1 0.3382 0.4499 0.5257 0.037 Uiso d R 1 . .

loop_
_atom_site_aniso_label
_atom_site_aniso_U_11
_atom_site_aniso_U_22
_atom_site_aniso_U_33
_atom_site_aniso_U_12
_atom_site_aniso_U_13
_atom_site_aniso_U_23
Cl1 0.03033(18) 0.0307(2) 0.02448(16) -0.00245(14) 0.00880(13) -0.01471(13)
S1 0.01448(13) 0.01772(15) 0.01687(14) -0.00511(10) 0.00646(10) -0.00574(10)
O1 0.0143(4) 0.0133(4) 0.0160(4) -0.0007(3) 0.0037(3) -0.0052(3)
O2 0.0146(4) 0.0231(5) 0.0224(4) -0.0076(3) 0.0045(3) -0.0059(4)
O3 0.0161(4) 0.0260(5) 0.0345(5) 0.0022(4) 0.0063(4) -0.0133(4)
O4 0.0444(6) 0.0246(5) 0.0195(4) -0.0121(5) 0.0161(4) -0.0056(4)
N1 0.0164(4) 0.0110(4) 0.0123(4) -0.0023(4) 0.0045(3) -0.0013(3)
C1 0.0217(5) 0.0119(5) 0.0127(4) -0.0028(4) 0.0049(4) -0.0019(4)
C2 0.0238(6) 0.0132(5) 0.0136(5) 0.0003(4) 0.0057(4) -0.0017(4)
C3 0.0198(5) 0.0167(5) 0.0152(5) 0.0019(4) 0.0049(4) -0.0024(4)
C4 0.0158(5) 0.0155(5) 0.0157(5) -0.0008(4) 0.0043(4) -0.0031(4)
C5 0.0158(5) 0.0114(5) 0.0109(4) -0.0016(4) 0.0044(4) -0.0008(4)
C6 0.0158(5) 0.0114(5) 0.0138(4) -0.0014(4) 0.0049(4) -0.0018(4)
C7 0.0153(5) 0.0135(5) 0.0146(5) -0.0012(4) 0.0056(4) -0.0022(4)
C8 0.0143(4) 0.0115(5) 0.0116(4) -0.0016(4) 0.0045(3) -0.0017(4)
C9 0.0126(4) 0.0167(5) 0.0165(5) -0.0007(4) 0.0050(4) -0.0044(4)
C10 0.0122(4) 0.0164(5) 0.0156(5) -0.0026(4) 0.0032(4) -0.0042(4)
C11 0.0139(4) 0.0111(5) 0.0105(4) -0.0013(4) 0.0036(3) -0.0016(4)
C12 0.0126(4) 0.0128(5) 0.0138(4) -0.0005(4) 0.0031(4) -0.0018(4)
C13 0.0133(4) 0.0124(5) 0.0132(4) -0.0024(4) 0.0025(4) -0.0020(4)
C14 0.0162(5) 0.0125(5) 0.0143(4) 0.0021(4) 0.0042(4) -0.0008(4)
C15 0.0225(6) 0.0149(5) 0.0172(5) 0.0032(4) 0.0043(4) -0.0032(4)
C16 0.0156(5) 0.0181(6) 0.0216(5) -0.0030(4) 0.0057(4) -0.0040(4)
C17 0.0114(4) 0.0163(5) 0.0153(5) -0.0029(4) 0.0046(4) -0.0035(4)
C18 0.0157(5) 0.0174(6) 0.0180(5) -0.0009(4) 0.0032(4) -0.0019(4)
C19 0.0169(5) 0.0232(6) 0.0151(5) -0.0020(5) 0.0030(4) -0.0022(4)
C20 0.0149(5) 0.0206(6) 0.0184(5) -0.0027(4) 0.0052(4) -0.0079(5)
C21 0.0174(5) 0.0155(6) 0.0220(5) -0.0015(4) 0.0051(4) -0.0038(4)
C22 0.0158(5) 0.0179(6) 0.0169(5) -0.0028(4) 0.0045(4) -0.0015(4)
O1W 0.0202(4) 0.0337(6) 0.0203(4) -0.0034(4) 0.0042(4) -0.0082(4)

loop_
_atom_type_symbol
_atom_type_description
_atom_type_scat_dispersion_real
_atom_type_scat_dispersion_imag
_atom_type_scat_source
C C 0.0033 0.0016 'International Tables Vol C Tables 4.2.6.8 and 6.1.1.4'
H H 0.0000 0.0000 'International Tables Vol C Tables 4.2.6.8 and 6.1.1.4'
Cl Cl 0.1484 0.1585 'International Tables Vol C Tables 4.2.6.8 and 6.1.1.4'
N N 0.0061 0.0033 'International Tables Vol C Tables 4.2.6.8 and 6.1.1.4'
O O 0.0106 0.0060 'International Tables Vol C Tables 4.2.6.8 and 6.1.1.4'
S S 0.1246 0.1234 'International Tables Vol C Tables 4.2.6.8 and 6.1.1.4'

loop_
_geom_angle_atom_site_label_1
_geom_angle_atom_site_label_2
_geom_angle_atom_site_label_3
_geom_angle_site_symmetry_1
_geom_angle_site_symmetry_3
_geom_angle
_geom_angle_publ_flag
O3 S1 O2 . . 112.85(7) ?
O3 S1 O4 . . 114.23(7) ?
O2 S1 O4 . . 111.89(7) ?
O3 S1 C17 . . 105.73(6) ?
O2 S1 C17 . . 105.74(5) ?
O4 S1 C17 . . 105.53(6) ?
C11 O1 C14 . . 118.27(9) ?
C1 N1 C5 . . 121.91(10) ?
C1 N1 C16 . . 117.21(10) ?
C5 N1 C16 . . 120.88(10) ?
N1 C1 C2 . . 121.32(11) ?
N1 C1 H1A . . 119.3 ?
C2 C1 H1A . . 119.3 ?
C1 C2 C3 . . 118.55(12) ?
C1 C2 H2A . . 120.7 ?
C3 C2 H2A . . 120.7 ?
C4 C3 C2 . . 119.62(12) ?
C4 C3 H3A . . 120.2 ?
C2 C3 H3A . . 120.2 ?
C3 C4 C5 . . 121.07(11) ?
C3 C4 H4A . . 119.5 ?
C5 C4 H4A . . 119.5 ?
N1 C5 C4 . . 117.53(11) ?
N1 C5 C6 . . 119.01(10) ?
C4 C5 C6 . . 123.46(11) ?
C7 C6 C5 . . 122.79(11) ?
C7 C6 H6A . . 118.6 ?
C5 C6 H6A . . 118.6 ?
C6 C7 C8 . . 126.46(11) ?
C6 C7 H7A . . 116.8 ?
C8 C7 H7A . . 116.8 ?
C13 C8 C9 . . 117.74(11) ?
C13 C8 C7 . . 123.90(10) ?
C9 C8 C7 . . 118.35(10) ?
C10 C9 C8 . . 121.29(11) ?
C10 C9 H9A . . 119.4 ?
C8 C9 H9A . . 119.4 ?
C9 C10 C11 . . 120.12(11) ?
C9 C10 H10A . . 119.9 ?
C11 C10 H10A . . 119.9 ?
O1 C11 C10 . . 115.42(10) ?
O1 C11 C12 . . 124.87(10) ?
C10 C11 C12 . . 119.72(11) ?
C13 C12 C11 . . 119.52(11) ?
C13 C12 H12A . . 120.2 ?
C11 C12 H12A . . 120.2 ?
C12 C13 C8 . . 121.61(10) ?
C12 C13 H13A . . 119.2 ?
C8 C13 H13A . . 119.2 ?
O1 C14 C15 . . 106.27(10) ?
O1 C14 H14A . . 110.5 ?
C15 C14 H14A . . 110.5 ?
O1 C14 H14B . . 110.5 ?
C15 C14 H14B . . 110.5 ?
H14A C14 H14B . . 108.7 ?
C14 C15 H15A . . 109.5 ?
C14 C15 H15B . . 109.5 ?
H15A C15 H15B . . 109.5 ?
C14 C15 H15C . . 109.5 ?
H15A C15 H15C . . 109.5 ?
H15B C15 H15C . . 109.5 ?
N1 C16 H16A . . 109.5 ?
N1 C16 H16B . . 109.5 ?
H16A C16 H16B . . 109.5 ?
N1 C16 H16C . . 109.5 ?
H16A C16 H16C . . 109.5 ?
H16B C16 H16C . . 109.5 ?
C18 C17 C22 . . 120.23(11) ?
C18 C17 S1 . . 119.24(10) ?
C22 C17 S1 . . 120.49(9) ?
C19 C18 C17 . . 120.14(12) ?
C19 C18 H18A . . 119.9 ?
C17 C18 H18A . . 119.9 ?
C20 C19 C18 . . 118.72(12) ?
C20 C19 H19A . . 120.6 ?
C18 C19 H19A . . 120.6 ?
C21 C20 C19 . . 121.92(12) ?
C21 C20 Cl1 . . 118.95(11) ?
C19 C20 Cl1 . . 119.13(10) ?
C20 C21 C22 . . 118.88(12) ?
C20 C21 H21A . . 120.6 ?
C22 C21 H21A . . 120.6 ?
C21 C22 C17 . . 120.08(12) ?
C21 C22 H22A . . 120.0 ?
C17 C22 H22A . . 120.0 ?
H1W1 O1W H2W1 . . 104.3 ?

loop_
_geom_bond_atom_site_label_1
_geom_bond_atom_site_label_2
_geom_bond_site_symmetry_2
_geom_bond_distance
_geom_bond_publ_flag
Cl1 C20 . 1.7405(13) ?
S1 O3 . 1.4491(11) ?
S1 O2 . 1.4573(10) ?
S1 O4 . 1.4599(11) ?
S1 C17 . 1.7772(12) ?
O1 C11 . 1.3587(14) ?
O1 C14 . 1.4392(14) ?
N1 C1 . 1.3589(16) ?
N1 C5 . 1.3662(15) ?
N1 C16 . 1.4791(16) ?
C1 C2 . 1.3724(18) ?
C1 H1A . 0.9300 ?
C2 C3 . 1.3960(18) ?
C2 H2A . 0.9300 ?
C3 C4 . 1.3808(18) ?
C3 H3A . 0.9300 ?
C4 C5 . 1.4025(17) ?
C4 H4A . 0.9300 ?
C5 C6 . 1.4587(16) ?
C6 C7 . 1.3496(16) ?
C6 H6A . 0.9300 ?
C7 C8 . 1.4570(16) ?
C7 H7A . 0.9300 ?
C8 C13 . 1.4008(16) ?
C8 C9 . 1.4071(16) ?
C9 C10 . 1.3820(17) ?
C9 H9A . 0.9300 ?
C10 C11 . 1.3982(16) ?
C10 H10A . 0.9300 ?
C11 C12 . 1.3994(16) ?
C12 C13 . 1.3906(16) ?
C12 H12A . 0.9300 ?
C13 H13A . 0.9300 ?
C14 C15 . 1.5096(17) ?
C14 H14A . 0.9700 ?
C14 H14B . 0.9700 ?
C15 H15A . 0.9600 ?
C15 H15B . 0.9600 ?
C15 H15C . 0.9600 ?
C16 H16A . 0.9600 ?
C16 H16B . 0.9600 ?
C16 H16C . 0.9600 ?
C17 C18 . 1.3939(17) ?
C17 C22 . 1.3938(18) ?
C18 C19 . 1.3899(18) ?
C18 H18A . 0.9300 ?
C19 C20 . 1.390(2) ?
C19 H19A . 0.9300 ?
C20 C21 . 1.3878(19) ?
C21 C22 . 1.3886(18) ?
C21 H21A . 0.9300 ?
C22 H22A . 0.9300 ?
O1W H1W1 . 0.9078 ?
O1W H2W1 . 0.8195 ?

loop_
_geom_hbond_atom_site_label_D
_geom_hbond_atom_site_label_H
_geom_hbond_atom_site_label_A
_geom_hbond_site_symmetry_A
_geom_hbond_distance_DH
_geom_hbond_distance_HA
_geom_hbond_distance_DA
_geom_hbond_angle_DHA
_geom_hbond_publ_flag
O1W H1W1 O4 3_666 0.91 1.95 2.8148(16) 158 y
O1W H2W1 O2 1_555 0.82 2.11 2.9265(14) 173 y
C1 H1A O1W 1_665 0.93 2.23 3.1544(17) 176 y
C2 H2A O1W 3_676 0.93 2.44 3.2200(17) 142 y
C4 H4A O2 3_666 0.93 2.50 3.3768(17) 158 y
C6 H6A O3 3_766 0.93 2.56 3.4308(17) 155 y
C13 H13A O3 3_766 0.93 2.51 3.3859(17) 157 y
C16 H16A O4 3_776 0.96 2.57 3.3766(18) 142 y
C16 H16B O3 3_766 0.96 2.50 3.1307(17) 124 y
C22 H22A O4 1_555 0.93 2.56 2.9246(17) 104 y
C9 H9A Cg3 3_666 0.93 2.90 3.5924(13) 132 y
C12 H12A Cg3 3_766 0.93 2.96 3.7431(13) 143 y
C15 H15C Cg2 1_545 0.96 2.87 3.6918(14) 145 y

loop_
_geom_torsion_atom_site_label_1
_geom_torsion_atom_site_label_2
_geom_torsion_atom_site_label_3
_geom_torsion_atom_site_label_4
_geom_torsion_site_symmetry_1
_geom_torsion_site_symmetry_2
_geom_torsion_site_symmetry_3
_geom_torsion_site_symmetry_4
_geom_torsion
_geom_torsion_publ_flag
C5 N1 C1 C2 . . . . 0.44(17) ?
C16 N1 C1 C2 . . . . -179.42(11) ?
N1 C1 C2 C3 . . . . 0.53(18) ?
C1 C2 C3 C4 . . . . -0.49(18) ?
C2 C3 C4 C5 . . . . -0.49(19) ?
C1 N1 C5 C4 . . . . -1.39(16) ?
C16 N1 C5 C4 . . . . 178.46(11) ?
C1 N1 C5 C6 . . . . 179.12(10) ?
C16 N1 C5 C6 . . . . -1.03(16) ?
C3 C4 C5 N1 . . . . 1.41(17) ?
C3 C4 C5 C6 . . . . -179.12(11) ?
N1 C5 C6 C7 . . . . -169.32(11) ?
C4 C5 C6 C7 . . . . 11.22(18) ?
C5 C6 C7 C8 . . . . 179.53(11) ?
C6 C7 C8 C13 . . . . -1.26(19) ?
C6 C7 C8 C9 . . . . 179.40(12) ?
C13 C8 C9 C10 . . . . 0.64(18) ?
C7 C8 C9 C10 . . . . -179.99(11) ?
C8 C9 C10 C11 . . . . -0.54(19) ?
C14 O1 C11 C10 . . . . -177.17(10) ?
C14 O1 C11 C12 . . . . 3.12(17) ?
C9 C10 C11 O1 . . . . -179.49(11) ?
C9 C10 C11 C12 . . . . 0.24(18) ?
O1 C11 C12 C13 . . . . 179.64(11) ?
C10 C11 C12 C13 . . . . -0.06(17) ?
C11 C12 C13 C8 . . . . 0.17(18) ?
C9 C8 C13 C12 . . . . -0.45(17) ?
C7 C8 C13 C12 . . . . -179.79(11) ?
C11 O1 C14 C15 . . . . -174.84(10) ?
O3 S1 C17 C18 . . . . -38.98(11) ?
O2 S1 C17 C18 . . . . 80.92(11) ?
O4 S1 C17 C18 . . . . -160.37(10) ?
O3 S1 C17 C22 . . . . 143.13(10) ?
O2 S1 C17 C22 . . . . -96.96(11) ?
O4 S1 C17 C22 . . . . 21.75(11) ?
C22 C17 C18 C19 . . . . 1.09(18) ?
S1 C17 C18 C19 . . . . -176.80(9) ?
C17 C18 C19 C20 . . . . 0.29(18) ?
C18 C19 C20 C21 . . . . -1.11(19) ?
C18 C19 C20 Cl1 . . . . 179.38(10) ?
C19 C20 C21 C22 . . . . 0.52(19) ?
Cl1 C20 C21 C22 . . . . -179.97(10) ?
C20 C21 C22 C17 . . . . 0.88(18) ?
C18 C17 C22 C21 . . . . -1.69(18) ?
S1 C17 C22 C21 . . . . 176.17(9) ?

loop_
_cod_related_entry_id
_cod_related_entry_database
_cod_related_entry_code
1 ChemSpider 30656488
